data_7157902
loop_
_publ_author_name
'Sperga, Arturs'
'Kazia, Armands'
'Veliks, Janis'

_publ_section_title
;
 Monofluorinated 5-membered rings via fluoromethylene transfer: synthesis
 of monofluorinated isoxazoline N-oxides.
;
_journal_issue 12
_journal_name_full 'Organic &amp; biomolecular chemistry'
_journal_page_first 2688
_journal_page_last 2691
_journal_paper_doi 10.1039/d1ob00270h
_journal_volume 19
_journal_year 2021
_chemical_formula_moiety 'C12 H11 F N2 O6'
_chemical_formula_sum 'C12 H11 F N2 O6'
_chemical_formula_weight 298.23
_space_group_IT_number 14
_space_group_name_Hall '-P 2ybc'
_space_group_name_H-M_alt 'P 1 21/c 1'
_symmetry_cell_setting monoclinic
_symmetry_space_group_name_H-M 'P 1 21/c 1'
_atom_sites_solution_hydrogens geom
_atom_sites_solution_primary direct
_atom_sites_solution_secondary difmap
_audit_creation_method SHELXL
_audit_update_record
;
2021-01-20 deposited with the CCDC.	2021-02-26 downloaded from the CCDC.
;
_cell_angle_alpha 90.00
_cell_angle_beta 91.101(19)
_cell_angle_gamma 90.00
_cell_formula_units_Z 4
_cell_length_a 6.781(3)
_cell_length_b 22.970(9)
_cell_length_c 8.2131(19)
_cell_measurement_reflns_used 1204
_cell_measurement_temperature 170.0(2)
_cell_measurement_theta_max 75.0
_cell_measurement_theta_min 0.9
_cell_volume 1279.0(8)
_computing_structure_refinement 'SHELXL (Sheldrick, 2008)'
_diffrn_ambient_temperature 170.0(2)
_diffrn_measured_fraction_theta_full 0.97
_diffrn_measured_fraction_theta_max 0.82
_diffrn_measurement_device 'four-circle diffractometer'
_diffrn_measurement_device_type 'XtaLAB Synergy, Dualflex, HyPix'
_diffrn_measurement_method '\w scans'
_diffrn_radiation_monochromator mirror
_diffrn_radiation_probe x-ray
_diffrn_radiation_type CuK\a
_diffrn_radiation_wavelength 1.54184
_diffrn_reflns_av_R_equivalents 0.0634
_diffrn_reflns_av_sigmaI/netI 0.0568
_diffrn_reflns_limit_h_max 8
_diffrn_reflns_limit_h_min -8
_diffrn_reflns_limit_k_max 28
_diffrn_reflns_limit_k_min -28
_diffrn_reflns_limit_l_max 5
_diffrn_reflns_limit_l_min -10
_diffrn_reflns_number 6623
_diffrn_reflns_theta_full 75.0
_diffrn_reflns_theta_max 77.56
_diffrn_reflns_theta_min 6.63
_diffrn_source 'micro-focus sealed X-ray tube'
_diffrn_source_type 'PhotonJet (Cu) X-ray Source'
_exptl_absorpt_coefficient_mu 1.174
_exptl_absorpt_correction_T_max 0.97802
_exptl_absorpt_correction_T_min 0.81069
_exptl_absorpt_correction_type multi-scan
_exptl_absorpt_process_details
;
CrysAlisPro 1.171.40.35a (Rigaku Oxford Diffraction, 2018)
Empirical absorption correction using spherical harmonics,
 implemented in SCALE3 ABSPACK scaling algorithm.
;
_exptl_crystal_colour Colourless
_exptl_crystal_density_diffrn 1.549
_exptl_crystal_density_method 'not measured'
_exptl_crystal_description Plate
_exptl_crystal_F_000 616
_exptl_crystal_size_max 0.18
_exptl_crystal_size_mid 0.13
_exptl_crystal_size_min 0.02
_refine_diff_density_max 0.275
_refine_diff_density_min -0.226
_refine_diff_density_rms 0.057
_refine_ls_extinction_method none
_refine_ls_goodness_of_fit_ref 1.070
_refine_ls_hydrogen_treatment constr
_refine_ls_matrix_type full
_refine_ls_number_parameters 191
_refine_ls_number_reflns 2223
_refine_ls_number_restraints 0
_refine_ls_restrained_S_all 1.070
_refine_ls_R_factor_all 0.0883
_refine_ls_R_factor_gt 0.0746
_refine_ls_shift/su_max 0.017
_refine_ls_shift/su_mean 0.002
_refine_ls_structure_factor_coef Fsqd
_refine_ls_weighting_details 'calc w=1/[\s^2^(Fo^2^)+(0.1038P)^2^+0.9850P] where P=(Fo^2^+2Fc^2^)/3'
_refine_ls_weighting_scheme calc
_refine_ls_wR_factor_gt 0.1915
_refine_ls_wR_factor_ref 0.2043
_reflns_d_resolution_high 0.7894
_reflns_number_gt 1869
_reflns_number_total 2223
_reflns_threshold_expression >2sigma(I)
_cod_data_source_file d1ob00270h2.cif
_cod_data_source_block as649if
_cod_depositor_comments 'Adding full bibliography for 7157901--7157902.cif.'
_cod_original_sg_symbol_H-M 'P 21/c'
_cod_database_code 7157902
_shelx_title ' as649if_a.res in P2(1)/c'
_shelx_f_calc_maximum 104.72
_shelx_f_squared_multiplier 1.000

loop_
_symmetry_equiv_pos_as_xyz
'x, y, z'
'-x, y+1/2, -z+1/2'
'-x, -y, -z'
'x, -y-1/2, z-1/2'

loop_
_atom_site_label
_atom_site_type_symbol
_atom_site_fract_x
_atom_site_fract_y
_atom_site_fract_z
_atom_site_U_iso_or_equiv
_atom_site_adp_type
_atom_site_occupancy
_atom_site_symmetry_multiplicity
_atom_site_calc_flag
_atom_site_refinement_flags
_atom_site_disorder_assembly
_atom_site_disorder_group
F21 F 0.5785(4) 0.52349(9) 0.6698(2) 0.0494(6) Uani 1 1 d . . .
O9 O 1.0375(3) 0.57316(9) 0.1902(2) 0.0311(5) Uani 1 1 d . . .
O8 O 0.7256(3) 0.60199(10) 0.1341(2) 0.0359(5) Uani 1 1 d . . .
O6 O 1.1218(4) 0.56100(12) 0.5219(3) 0.0443(6) Uani 1 1 d . . .
O1 O 0.8555(4) 0.57777(11) 0.6784(2) 0.0432(6) Uani 1 1 d . . .
N18 N 0.1529(5) 0.75070(13) 0.2738(4) 0.0441(7) Uani 1 1 d . . .
N2 N 0.9458(4) 0.57325(11) 0.5175(3) 0.0343(6) Uani 1 1 d . . .
O19 O 0.1166(6) 0.80218(13) 0.2546(4) 0.0657(9) Uani 1 1 d . . .
O20 O 0.0480(5) 0.71183(14) 0.2199(4) 0.0667(8) Uani 1 1 d . . .
C7 C 0.8539(4) 0.58774(12) 0.2286(3) 0.0281(6) Uani 1 1 d . . .
C13 C 0.3846(4) 0.67693(13) 0.3773(3) 0.0320(6) Uani 1 1 d . . .
H13 H 0.3015 0.6484 0.3344 0.038 Uiso 1 1 calc R . .
C14 C 0.3359(5) 0.73498(13) 0.3638(3) 0.0342(7) Uani 1 1 d . . .
C3 C 0.8157(4) 0.58533(12) 0.4044(3) 0.0293(6) Uani 1 1 d . . .
C12 C 0.5596(4) 0.66193(13) 0.4561(3) 0.0305(6) Uani 1 1 d . . .
C10 C 1.0765(5) 0.57696(14) 0.0164(3) 0.0353(7) Uani 1 1 d . . .
H10A H 1.0646 0.6170 -0.0201 0.042 Uiso 1 1 calc R . .
H10B H 0.9821 0.5535 -0.0448 0.042 Uiso 1 1 calc R . .
C15 C 0.4525(5) 0.77892(13) 0.4281(4) 0.0371(7) Uani 1 1 d . . .
H15 H 0.4150 0.8177 0.4184 0.045 Uiso 1 1 calc R . .
C4 C 0.6171(4) 0.59857(13) 0.4731(3) 0.0319(6) Uani 1 1 d . . .
H4 H 0.5167 0.5740 0.4202 0.038 Uiso 1 1 calc R . .
C17 C 0.6818(5) 0.70582(14) 0.5202(4) 0.0371(7) Uani 1 1 d . . .
H17 H 0.8006 0.6960 0.5717 0.045 Uiso 1 1 calc R . .
C16 C 0.6272(5) 0.76350(14) 0.5075(4) 0.0414(7) Uani 1 1 d . . .
H16 H 0.7080 0.7922 0.5525 0.050 Uiso 1 1 calc R . .
C11 C 1.2814(5) 0.55515(17) -0.0102(4) 0.0448(8) Uani 1 1 d . . .
H11A H 1.3088 0.5560 -0.1244 0.067 Uiso 1 1 calc R . .
H11B H 1.2928 0.5159 0.0294 0.067 Uiso 1 1 calc R . .
H11C H 1.3741 0.5796 0.0475 0.067 Uiso 1 1 calc R . .
C5 C 0.6511(5) 0.57866(14) 0.6496(4) 0.0387(7) Uani 1 1 d . . .
H5 H 0.5878 0.6057 0.7248 0.046 Uiso 1 1 calc R . .

loop_
_atom_site_aniso_label
_atom_site_aniso_U_11
_atom_site_aniso_U_22
_atom_site_aniso_U_33
_atom_site_aniso_U_23
_atom_site_aniso_U_13
_atom_site_aniso_U_12
F21 0.0570(14) 0.0418(11) 0.0498(11) 0.0094(8) 0.0123(9) -0.0002(9)
O9 0.0275(11) 0.0416(11) 0.0243(9) 0.0008(7) 0.0004(7) 0.0043(8)
O8 0.0341(12) 0.0441(12) 0.0291(9) 0.0025(7) -0.0056(7) 0.0039(9)
O6 0.0341(13) 0.0598(15) 0.0387(11) 0.0055(9) -0.0055(9) 0.0071(10)
O1 0.0462(14) 0.0599(15) 0.0235(10) 0.0028(8) -0.0012(8) 0.0027(10)
N18 0.0417(17) 0.0444(16) 0.0461(15) -0.0054(11) -0.0065(12) 0.0111(12)
N2 0.0353(15) 0.0402(13) 0.0274(11) 0.0020(8) -0.0010(9) 0.0029(10)
O19 0.073(2) 0.0476(16) 0.0757(19) -0.0055(12) -0.0294(15) 0.0194(14)
O20 0.0520(18) 0.0540(17) 0.093(2) -0.0079(14) -0.0308(15) 0.0072(13)
C7 0.0289(15) 0.0303(13) 0.0251(12) 0.0001(9) 0.0000(9) -0.0004(10)
C13 0.0284(14) 0.0372(15) 0.0306(13) -0.0039(10) 0.0012(10) -0.0001(11)
C14 0.0326(16) 0.0378(15) 0.0322(13) -0.0023(10) 0.0002(11) 0.0047(11)
C3 0.0322(15) 0.0292(13) 0.0265(12) 0.0001(9) 0.0010(10) 0.0031(10)
C12 0.0284(14) 0.0351(14) 0.0281(12) -0.0021(10) 0.0025(10) 0.0012(10)
C10 0.0356(16) 0.0468(16) 0.0236(12) 0.0027(10) 0.0012(10) -0.0016(12)
C15 0.0406(18) 0.0328(15) 0.0379(14) -0.0040(10) 0.0029(12) 0.0031(12)
C4 0.0299(15) 0.0356(15) 0.0304(13) -0.0021(10) 0.0032(10) -0.0010(11)
C17 0.0324(16) 0.0390(16) 0.0396(14) -0.0045(11) -0.0064(11) 0.0009(12)
C16 0.0407(18) 0.0377(16) 0.0455(17) -0.0081(12) -0.0044(13) -0.0057(13)
C11 0.0336(18) 0.061(2) 0.0402(15) -0.0027(13) 0.0080(12) -0.0038(14)
C5 0.0467(19) 0.0366(15) 0.0332(14) 0.0008(10) 0.0063(12) 0.0055(13)

loop_
_atom_type_symbol
_atom_type_description
_atom_type_scat_dispersion_real
_atom_type_scat_dispersion_imag
_atom_type_scat_source
C C 0.0181 0.0091 'International Tables Vol C Tables 4.2.6.8 and 6.1.1.4'
H H 0.0000 0.0000 'International Tables Vol C Tables 4.2.6.8 and 6.1.1.4'
F F 0.0727 0.0534 'International Tables Vol C Tables 4.2.6.8 and 6.1.1.4'
N N 0.0311 0.0180 'International Tables Vol C Tables 4.2.6.8 and 6.1.1.4'
O O 0.0492 0.0322 'International Tables Vol C Tables 4.2.6.8 and 6.1.1.4'

loop_
_geom_angle_atom_site_label_1
_geom_angle_atom_site_label_2
_geom_angle_atom_site_label_3
_geom_angle
_geom_angle_site_symmetry_1
_geom_angle_site_symmetry_3
_geom_angle_publ_flag
C7 O9 C10 113.8(2) . . ?
C5 O1 N2 106.1(2) . . ?
O19 N18 O20 123.3(3) . . ?
O19 N18 C14 117.9(3) . . ?
O20 N18 C14 118.8(3) . . ?
O6 N2 C3 135.9(2) . . ?
O6 N2 O1 114.3(2) . . ?
C3 N2 O1 109.8(2) . . ?
O8 C7 O9 125.8(2) . . ?
O8 C7 C3 120.3(3) . . ?
O9 C7 C3 113.9(2) . . ?
C14 C13 C12 118.7(3) . . ?
C14 C13 H13 120.6 . . ?
C12 C13 H13 120.6 . . ?
C13 C14 C15 122.8(3) . . ?
C13 C14 N18 118.3(3) . . ?
C15 C14 N18 118.8(3) . . ?
N2 C3 C7 125.4(3) . . ?
N2 C3 C4 112.1(2) . . ?
C7 C3 C4 122.5(3) . . ?
C13 C12 C17 119.5(3) . . ?
C13 C12 C4 120.0(3) . . ?
C17 C12 C4 120.5(3) . . ?
O9 C10 C11 108.0(2) . . ?
O9 C10 H10A 110.1 . . ?
C11 C10 H10A 110.1 . . ?
O9 C10 H10B 110.1 . . ?
C11 C10 H10B 110.1 . . ?
H10A C10 H10B 108.4 . . ?
C14 C15 C16 118.1(3) . . ?
C14 C15 H15 121.0 . . ?
C16 C15 H15 121.0 . . ?
C3 C4 C12 113.1(2) . . ?
C3 C4 C5 100.1(2) . . ?
C12 C4 C5 114.1(2) . . ?
C3 C4 H4 109.7 . . ?
C12 C4 H4 109.7 . . ?
C5 C4 H4 109.7 . . ?
C16 C17 C12 120.5(3) . . ?
C16 C17 H17 119.8 . . ?
C12 C17 H17 119.8 . . ?
C17 C16 C15 120.4(3) . . ?
C17 C16 H16 119.8 . . ?
C15 C16 H16 119.8 . . ?
C10 C11 H11A 109.5 . . ?
C10 C11 H11B 109.5 . . ?
H11A C11 H11B 109.5 . . ?
C10 C11 H11C 109.5 . . ?
H11A C11 H11C 109.5 . . ?
H11B C11 H11C 109.5 . . ?
F21 C5 O1 108.8(3) . . ?
F21 C5 C4 110.0(3) . . ?
O1 C5 C4 107.1(2) . . ?
F21 C5 H5 110.3 . . ?
O1 C5 H5 110.3 . . ?
C4 C5 H5 110.3 . . ?

loop_
_geom_bond_atom_site_label_1
_geom_bond_atom_site_label_2
_geom_bond_distance
_geom_bond_site_symmetry_2
_geom_bond_publ_flag
F21 C5 1.371(4) . ?
O9 C7 1.333(4) . ?
O9 C10 1.459(3) . ?
O8 C7 1.200(4) . ?
O6 N2 1.226(4) . ?
O1 C5 1.402(5) . ?
O1 N2 1.471(3) . ?
N18 O19 1.217(4) . ?
N18 O20 1.219(5) . ?
N18 C14 1.477(5) . ?
N2 C3 1.298(4) . ?
C7 C3 1.473(3) . ?
C13 C14 1.378(4) . ?
C13 C12 1.384(4) . ?
C13 H13 0.9300 . ?
C14 C15 1.380(5) . ?
C3 C4 1.501(4) . ?
C12 C17 1.401(4) . ?
C12 C4 1.512(4) . ?
C10 C11 1.498(5) . ?
C10 H10A 0.9700 . ?
C10 H10B 0.9700 . ?
C15 C16 1.387(5) . ?
C15 H15 0.9300 . ?
C4 C5 1.534(4) . ?
C4 H4 0.9800 . ?
C17 C16 1.379(5) . ?
C17 H17 0.9300 . ?
C16 H16 0.9300 . ?
C11 H11A 0.9600 . ?
C11 H11B 0.9600 . ?
C11 H11C 0.9600 . ?
C5 H5 0.9800 . ?

loop_
_geom_torsion_atom_site_label_1
_geom_torsion_atom_site_label_2
_geom_torsion_atom_site_label_3
_geom_torsion_atom_site_label_4
_geom_torsion
_geom_torsion_site_symmetry_1
_geom_torsion_site_symmetry_2
_geom_torsion_site_symmetry_3
_geom_torsion_site_symmetry_4
_geom_torsion_publ_flag
C5 O1 N2 O6 -167.0(3) . . . . ?
C5 O1 N2 C3 15.0(3) . . . . ?
C10 O9 C7 O8 1.3(4) . . . . ?
C10 O9 C7 C3 -178.6(2) . . . . ?
C12 C13 C14 C15 -1.2(4) . . . . ?
C12 C13 C14 N18 177.6(3) . . . . ?
O19 N18 C14 C13 -176.0(3) . . . . ?
O20 N18 C14 C13 2.6(5) . . . . ?
O19 N18 C14 C15 2.8(4) . . . . ?
O20 N18 C14 C15 -178.5(3) . . . . ?
O6 N2 C3 C7 -0.2(6) . . . . ?
O1 N2 C3 C7 177.3(2) . . . . ?
O6 N2 C3 C4 -178.7(3) . . . . ?
O1 N2 C3 C4 -1.2(3) . . . . ?
O8 C7 C3 N2 -176.5(3) . . . . ?
O9 C7 C3 N2 3.3(4) . . . . ?
O8 C7 C3 C4 1.8(4) . . . . ?
O9 C7 C3 C4 -178.4(2) . . . . ?
C14 C13 C12 C17 0.2(4) . . . . ?
C14 C13 C12 C4 179.9(2) . . . . ?
C7 O9 C10 C11 -175.7(3) . . . . ?
C13 C14 C15 C16 0.9(4) . . . . ?
N18 C14 C15 C16 -177.9(3) . . . . ?
N2 C3 C4 C12 110.2(3) . . . . ?
C7 C3 C4 C12 -68.3(3) . . . . ?
N2 C3 C4 C5 -11.5(3) . . . . ?
C7 C3 C4 C5 170.0(3) . . . . ?
C13 C12 C4 C3 124.0(3) . . . . ?
C17 C12 C4 C3 -56.2(3) . . . . ?
C13 C12 C4 C5 -122.4(3) . . . . ?
C17 C12 C4 C5 57.3(4) . . . . ?
C13 C12 C17 C16 1.1(4) . . . . ?
C4 C12 C17 C16 -178.7(3) . . . . ?
C12 C17 C16 C15 -1.4(5) . . . . ?
C14 C15 C16 C17 0.4(5) . . . . ?
N2 O1 C5 F21 97.0(2) . . . . ?
N2 O1 C5 C4 -21.9(3) . . . . ?
C3 C4 C5 F21 -97.8(3) . . . . ?
C12 C4 C5 F21 141.2(3) . . . . ?
C3 C4 C5 O1 20.3(3) . . . . ?
C12 C4 C5 O1 -100.7(3) . . . . ?
